data_4122221
loop_
_publ_author_name
'Liu, Shaofeng'
'Motta, Alessandro'
'Mouat, Aidan R.'
'Delferro, Massimiliano'
'Marks, Tobin J.'

_publ_section_title
;
 Very large cooperative effects in heterobimetallic titanium-chromium
 catalysts for ethylene polymerization/copolymerization.
;
_journal_issue 29
_journal_name_full 'Journal of the American Chemical Society'
_journal_page_first 10460
_journal_page_last 10469
_journal_paper_doi 10.1021/ja5046742
_journal_volume 136
_journal_year 2014
_chemical_formula_moiety 'C23 H38 Cl2 N2 S2 Si Ti'
_chemical_formula_sum 'C23 H38 Cl2 N2 S2 Si Ti'
_chemical_formula_weight 553.56
_chemical_name_systematic CGCTiCl2-C0-SNS
_chemical_properties_physical 'air-sensitive, moisture-sensitive, oxygen-sensitive'
_space_group_crystal_system monoclinic
_space_group_IT_number 14
_space_group_name_Hall '-P 2ybc'
_space_group_name_H-M_alt 'P 1 21/c 1'
_symmetry_cell_setting monoclinic
_symmetry_Int_Tables_number 14
_symmetry_space_group_name_Hall '-P 2ybc'
_symmetry_space_group_name_H-M 'P 1 21/c 1'
_audit_creation_date 2013-07-11
_audit_creation_method
;
  Olex2 1.2
  (compiled Apr 23 2013 17:59:47, GUI svn.r4466)
;
_audit_update_record
;
2014-05-08 # Formatted by publCIF
;
_cell_angle_alpha 90
_cell_angle_beta 107.348(3)
_cell_angle_gamma 90
_cell_formula_units_Z 4
_cell_length_a 8.3021(3)
_cell_length_b 29.2371(11)
_cell_length_c 11.9237(4)
_cell_measurement_reflns_used 3084
_cell_measurement_temperature 100
_cell_measurement_theta_max 66.48
_cell_measurement_theta_min 3.02
_cell_volume 2762.58(18)
_computing_cell_refinement 'SAINT V7.23A (Bruker, 2005)'
_computing_data_collection 'APEX2 V2.1-4 (Bruker, 2007)'
_computing_data_reduction 'Bruker SAINT'
_computing_molecular_graphics
;
O. V. Dolomanov, L. J. Bourhis, R. J. Gildea, J. A. K. Howard and H. Puschmann,
OLEX2: a complete structure solution, refinement and analysis program.
J. Appl. Cryst. (2009). 42, 339-341.
;
_computing_publication_material
;
O. V. Dolomanov, L. J. Bourhis, R. J. Gildea, J. A. K. Howard and H. Puschmann,
OLEX2: a complete structure solution, refinement and analysis program.
J. Appl. Cryst. (2009). 42, 339-341.
;
_computing_structure_refinement
;
olex2.refine (L.J. Bourhis, O.V. Dolomanov, R.J. Gildea, J.A.K. Howard,
H. Puschmann, in preparation, 2011)
;
_computing_structure_solution
;
Sheldrick, G. M., Shelxtl Pc: An Integrated System for Solving, Refining, and
Displaying Crystal Structures from Diffraction Data. Version 6.014 ed.; Bruker
AXS: Madison, WI, 2000.
;
_diffrn_ambient_temperature 100
_diffrn_measured_fraction_theta_full 0.9740
_diffrn_measured_fraction_theta_max 0.9740
_diffrn_measurement_device_type 'Bruker APEX-II CCD'
_diffrn_measurement_method '\f and \w scans'
_diffrn_radiation_monochromator graphite
_diffrn_radiation_probe x-ray
_diffrn_radiation_type CuK\a
_diffrn_radiation_wavelength 1.54178
_diffrn_reflns_av_R_equivalents 0.1012
_diffrn_reflns_av_unetI/netI 0.0821
_diffrn_reflns_limit_h_max 9
_diffrn_reflns_limit_h_min -9
_diffrn_reflns_limit_k_max 33
_diffrn_reflns_limit_k_min -34
_diffrn_reflns_limit_l_max 14
_diffrn_reflns_limit_l_min -13
_diffrn_reflns_number 22560
_diffrn_reflns_theta_full 67.0495
_diffrn_reflns_theta_max 67.05
_diffrn_reflns_theta_min 3.02
_diffrn_standards_number 0
_exptl_absorpt_coefficient_mu 6.330
_exptl_absorpt_correction_T_max 0.7376
_exptl_absorpt_correction_T_min 0.2727
_exptl_absorpt_correction_type numerical
_exptl_absorpt_process_details 'Face-indexed via XPREP (Bruker)'
_exptl_crystal_colour 'metallic reddish violet'
_exptl_crystal_colour_lustre metallic
_exptl_crystal_colour_modifier reddish
_exptl_crystal_colour_primary violet
_exptl_crystal_density_diffrn 1.3309
_exptl_crystal_description block
_exptl_crystal_F_000 1177.6718
_exptl_crystal_recrystallization_method 'hexane solution at -40C'
_exptl_crystal_size_max 0.755
_exptl_crystal_size_mid 0.097
_exptl_crystal_size_min 0.086
_refine_diff_density_max 2.6271
_refine_diff_density_min -0.6412
_refine_diff_density_rms 0.1656
_refine_ls_d_res_high 0.8372
_refine_ls_d_res_low 14.6186
_refine_ls_goodness_of_fit_ref 1.0286
_refine_ls_hydrogen_treatment mixed
_refine_ls_matrix_type full
_refine_ls_number_constraints 56
_refine_ls_number_parameters 286
_refine_ls_number_reflns 4794
_refine_ls_number_restraints 0
_refine_ls_restrained_S_all 1.0286
_refine_ls_R_factor_all 0.0981
_refine_ls_R_factor_gt 0.0731
_refine_ls_shift/su_max 0.0007
_refine_ls_shift/su_mean 0.0000
_refine_ls_structure_factor_coef Fsqd
_refine_ls_weighting_details 'w=1/[\s^2^(Fo^2^)+(0.1237P)^2^] where P=(Fo^2^+2Fc^2^)/3'
_refine_ls_weighting_scheme calc
_refine_ls_wR_factor_ref 0.1994
_reflns_Friedel_coverage 0.0
_reflns_limit_h_max 9
_reflns_limit_h_min -9
_reflns_limit_k_max 34
_reflns_limit_k_min 0
_reflns_limit_l_max 14
_reflns_limit_l_min 0
_reflns_number_gt 3331
_reflns_number_total 4794
_reflns_threshold_expression I>=2u(I)
_cod_data_source_file ja5046742_si_002.cif
_cod_data_source_block LSF_mono_a
_cod_depositor_comments 'Adding full bibliography for 4122221.cif.'
_cod_original_sg_symbol_H-M 'P 21/c'
_cod_database_code 4122221
_refinement_description
;
1. Fixed Uiso
 At 1.2 times of:
  All C(H) groups, All C(H,H) groups
 At 1.5 times of:
  All C(H,H,H) groups
2. Rigid bond restraints
 All non-hydrogen atoms
 with sigma for 1-2 distances of 0.01 and sigma for 1-3 distances of 0.01
3.a Secondary CH2 refined with riding coordinates:
 C20(H20a,H20b), C21(H21a,H21b), C16(H16a,H16b), C22(H22a,H22b), C18(H18a,
 H18b), C17(H17a,H17b)
3.b Aromatic/amide H refined with riding coordinates:
 C4(H4), C1(H1), C6(H6), C7(H7), C5(H5)
3.c Idealised Me refined as rotating group:
 C15(H15a,H15b,H15c), C13(H13a,H13b,H13c), C14(H14a,H14b,H14c), C10(H10a,H10b,
 H10c), C11(H11a,H11b,H11c), C19(H19a,H19b,H19c), C23(H23a,H23b,H23c)
;

loop_
_space_group_symop_id
_space_group_symop_operation_xyz
1 x,y,z
2 -x,y+1/2,-z+1/2
3 -x,-y,-z
4 x,-y-1/2,z-1/2

loop_
_atom_site_label
_atom_site_type_symbol
_atom_site_fract_x
_atom_site_fract_y
_atom_site_fract_z
_atom_site_U_iso_or_equiv
_atom_site_adp_type
_atom_site_occupancy
_atom_site_refinement_flags_posn
_atom_site_refinement_flags_adp
Ti1 Ti 0.25088(11) 0.36919(3) 0.59825(8) 0.0188(3) Uani 1.000000 . U
Cl2 Cl 0.50317(15) 0.39234(5) 0.57544(13) 0.0279(3) Uani 1.000000 . U
Cl1 Cl 0.32177(17) 0.35325(5) 0.79446(11) 0.0296(4) Uani 1.000000 . U
S2 S 0.51704(18) 0.53747(6) 0.87768(12) 0.0321(4) Uani 1.000000 . U
S1 S -0.06358(19) 0.41798(6) 1.01844(12) 0.0344(4) Uani 1.000000 . U
Si1 Si -0.02594(18) 0.32090(6) 0.44714(14) 0.0274(4) Uani 1.000000 . U
N1 N 0.1872(5) 0.31217(15) 0.5184(4) 0.0211(10) Uani 1.000000 . U
N2 N 0.0932(6) 0.46075(17) 0.7402(4) 0.0261(11) Uani 1.000000 . U
C4 C 0.2342(7) 0.48908(19) 0.5192(5) 0.0250(12) Uani 1.000000 . U
H4 H 0.2697(7) 0.51279(19) 0.5757(5) 0.0301(14) Uiso 1.000000 R .
C8 C 0.0804(6) 0.4168(2) 0.4507(5) 0.0225(12) Uani 1.000000 . U
C9 C -0.0126(6) 0.3827(2) 0.4892(5) 0.0259(13) Uani 1.000000 . U
C3 C 0.1401(6) 0.45094(18) 0.5409(4) 0.0192(11) Uani 1.000000 . U
C2 C 0.0771(6) 0.43790(19) 0.6384(4) 0.0195(11) Uani 1.000000 . U
C12 C 0.2899(7) 0.27051(19) 0.5155(5) 0.0256(12) Uani 1.000000 . U
C1 C -0.0096(6) 0.3958(2) 0.6057(5) 0.0239(12) Uani 1.000000 . U
H1 H -0.0590(6) 0.3786(2) 0.6545(5) 0.0286(14) Uiso 1.000000 R .
C6 C 0.2196(7) 0.4569(2) 0.3287(5) 0.0293(13) Uani 1.000000 . U
H6 H 0.2491(7) 0.4594(2) 0.2579(5) 0.0351(16) Uiso 1.000000 R .
C7 C 0.1254(7) 0.4201(2) 0.3457(5) 0.0279(13) Uani 1.000000 . U
H7 H 0.0912(7) 0.3970(2) 0.2872(5) 0.0335(15) Uiso 1.000000 R .
C20 C 0.2030(7) 0.4995(2) 0.7779(5) 0.0290(13) Uani 1.000000 . U
H20a H 0.1740(7) 0.5229(2) 0.7150(5) 0.0349(16) Uiso 1.000000 R .
H20b H 0.1809(7) 0.5130(2) 0.8481(5) 0.0349(16) Uiso 1.000000 R .
C5 C 0.2719(7) 0.4907(2) 0.4157(5) 0.0266(13) Uani 1.000000 . U
H5 H 0.3363(7) 0.5157(2) 0.4017(5) 0.0320(15) Uiso 1.000000 R .
C15 C 0.4450(7) 0.2684(2) 0.6237(5) 0.0271(13) Uani 1.000000 . U
H15a H 0.512(3) 0.2962(6) 0.628(2) 0.0407(19) Uiso 1.000000 GR .
H15b H 0.4088(7) 0.2659(14) 0.6945(6) 0.0407(19) Uiso 1.000000 GR .
H15c H 0.513(3) 0.2417(8) 0.6180(17) 0.0407(19) Uiso 1.000000 GR .
C21 C 0.3893(7) 0.4890(2) 0.8076(5) 0.0282(13) Uani 1.000000 . U
H21a H 0.4170(7) 0.4810(2) 0.7347(5) 0.0339(15) Uiso 1.000000 R .
H21b H 0.4164(7) 0.4622(2) 0.8608(5) 0.0339(15) Uiso 1.000000 R .
C13 C 0.1822(8) 0.2277(2) 0.5127(6) 0.0356(15) Uani 1.000000 . U
H13a H 0.146(5) 0.2268(8) 0.5837(19) 0.053(2) Uiso 1.000000 GR .
H13b H 0.083(3) 0.2287(7) 0.443(2) 0.053(2) Uiso 1.000000 GR .
H13c H 0.2489(19) 0.2004(2) 0.510(4) 0.053(2) Uiso 1.000000 GR .
C16 C -0.0202(8) 0.4496(2) 0.8133(6) 0.0345(15) Uani 1.000000 . U
H16a H -0.0586(8) 0.4785(2) 0.8405(6) 0.0414(17) Uiso 1.000000 R .
H16b H -0.1212(8) 0.4334(2) 0.7638(6) 0.0414(17) Uiso 1.000000 R .
C22 C 0.4503(8) 0.5829(2) 0.7697(6) 0.0363(15) Uani 1.000000 . U
H22a H 0.4675(8) 0.5735(2) 0.6944(6) 0.0436(18) Uiso 1.000000 R .
H22b H 0.3289(8) 0.5895(2) 0.7556(6) 0.0436(18) Uiso 1.000000 R .
C14 C 0.3444(8) 0.2732(2) 0.4050(5) 0.0339(14) Uani 1.000000 . U
H14a H 0.2444(8) 0.2744(15) 0.3360(6) 0.051(2) Uiso 1.000000 GR .
H14b H 0.413(5) 0.3008(8) 0.4076(18) 0.051(2) Uiso 1.000000 GR .
H14c H 0.411(5) 0.2461(7) 0.400(2) 0.051(2) Uiso 1.000000 GR .
C18 C -0.2512(8) 0.3881(2) 0.9344(6) 0.0363(15) Uani 1.000000 . U
H18a H -0.3322(8) 0.3870(2) 0.9807(6) 0.0436(18) Uiso 1.000000 R .
H18b H -0.3045(8) 0.4055(2) 0.8617(6) 0.0436(18) Uiso 1.000000 R .
C17 C 0.0635(7) 0.4207(2) 0.9174(5) 0.0339(14) Uani 1.000000 . U
H17a H 0.1757(7) 0.4337(2) 0.9586(5) 0.0406(17) Uiso 1.000000 R .
H17b H 0.0803(7) 0.3895(2) 0.8910(5) 0.0406(17) Uiso 1.000000 R .
C10 C -0.1714(8) 0.2917(2) 0.5158(7) 0.0449(18) Uani 1.000000 . U
H10a H -0.124(3) 0.2928(15) 0.6015(7) 0.067(3) Uiso 1.000000 GR .
H10b H -0.281(2) 0.3071(11) 0.492(4) 0.067(3) Uiso 1.000000 GR .
H10c H -0.186(5) 0.2597(5) 0.490(4) 0.067(3) Uiso 1.000000 GR .
C11 C -0.0946(9) 0.3095(3) 0.2855(6) 0.0444(17) Uani 1.000000 . U
H11a H -0.204(3) 0.3243(14) 0.2493(9) 0.067(3) Uiso 1.000000 GR .
H11b H -0.010(3) 0.3218(15) 0.2508(9) 0.067(3) Uiso 1.000000 GR .
H11c H -0.106(6) 0.2765(3) 0.2717(6) 0.067(3) Uiso 1.000000 GR .
C19 C -0.2186(9) 0.3404(3) 0.9020(8) 0.057(2) Uani 1.000000 . U
H19a H -0.321(2) 0.3282(8) 0.845(4) 0.085(3) Uiso 1.000000 GR .
H19b H -0.126(5) 0.3405(4) 0.867(5) 0.085(3) Uiso 1.000000 GR .
H19c H -0.188(7) 0.3212(5) 0.9725(11) 0.085(3) Uiso 1.000000 GR .
C23 C 0.5540(9) 0.6252(2) 0.8166(7) 0.0457(17) Uani 1.000000 . U
H23a H 0.516(4) 0.6505(5) 0.761(2) 0.069(3) Uiso 1.000000 GR .
H23b H 0.539(5) 0.6336(10) 0.893(2) 0.069(3) Uiso 1.000000 GR .
H23c H 0.6734(11) 0.6189(6) 0.827(4) 0.069(3) Uiso 1.000000 GR .

loop_
_atom_site_aniso_label
_atom_site_aniso_U_11
_atom_site_aniso_U_22
_atom_site_aniso_U_33
_atom_site_aniso_U_12
_atom_site_aniso_U_13
_atom_site_aniso_U_23
Ti1 0.0162(5) 0.0208(5) 0.0216(5) 0.0003(4) 0.0092(4) -0.0003(4)
Cl2 0.0185(6) 0.0264(7) 0.0412(8) -0.0004(5) 0.0128(6) 0.0059(6)
Cl1 0.0328(7) 0.0352(8) 0.0223(7) 0.0073(6) 0.0104(6) 0.0021(6)
S2 0.0320(8) 0.0410(9) 0.0246(7) -0.0080(6) 0.0102(6) -0.0027(6)
S1 0.0409(8) 0.0440(10) 0.0246(7) -0.0043(7) 0.0193(7) -0.0034(7)
Si1 0.0192(7) 0.0281(9) 0.0358(9) -0.0034(6) 0.0096(7) -0.0081(7)
N1 0.024(2) 0.020(2) 0.022(2) -0.0006(18) 0.0104(19) -0.0043(18)
N2 0.032(3) 0.029(3) 0.025(2) -0.004(2) 0.019(2) -0.004(2)
C4 0.028(3) 0.019(3) 0.026(3) 0.004(2) 0.005(2) 0.001(2)
C8 0.019(3) 0.028(3) 0.020(3) 0.007(2) 0.006(2) 0.002(2)
C9 0.007(2) 0.034(3) 0.033(3) 0.005(2) 0.001(2) -0.014(3)
C3 0.022(3) 0.021(3) 0.019(3) 0.004(2) 0.012(2) 0.002(2)
C2 0.017(2) 0.024(3) 0.021(3) 0.004(2) 0.011(2) -0.002(2)
C12 0.032(3) 0.015(3) 0.036(3) 0.001(2) 0.020(3) -0.005(2)
C1 0.018(3) 0.030(3) 0.027(3) 0.006(2) 0.011(2) 0.003(2)
C6 0.032(3) 0.037(4) 0.024(3) 0.001(3) 0.016(3) 0.004(3)
C7 0.033(3) 0.031(3) 0.020(3) 0.009(3) 0.008(2) 0.002(2)
C20 0.033(3) 0.031(3) 0.028(3) -0.001(3) 0.018(3) -0.004(3)
C5 0.024(3) 0.025(3) 0.033(3) 0.003(2) 0.012(2) 0.011(2)
C15 0.027(3) 0.028(3) 0.032(3) 0.008(2) 0.019(3) 0.004(3)
C21 0.038(3) 0.028(3) 0.020(3) -0.000(3) 0.012(2) 0.003(2)
C13 0.037(3) 0.023(3) 0.051(4) -0.006(3) 0.020(3) -0.003(3)
C16 0.032(3) 0.034(4) 0.044(4) 0.006(3) 0.022(3) 0.012(3)
C22 0.038(3) 0.031(4) 0.040(4) -0.001(3) 0.010(3) 0.001(3)
C14 0.034(3) 0.041(4) 0.031(3) 0.006(3) 0.017(3) -0.003(3)
C18 0.029(3) 0.042(4) 0.042(4) 0.004(3) 0.018(3) 0.001(3)
C17 0.029(3) 0.039(4) 0.034(3) 0.000(3) 0.011(3) -0.000(3)
C10 0.030(3) 0.036(4) 0.077(5) -0.013(3) 0.027(3) -0.014(4)
C11 0.040(4) 0.046(4) 0.045(4) 0.000(3) 0.009(3) -0.017(3)
C19 0.030(3) 0.048(5) 0.082(6) -0.003(3) 0.001(4) -0.007(4)
C23 0.046(4) 0.036(4) 0.063(5) -0.006(3) 0.028(4) -0.009(3)

loop_
_atom_type_symbol
_atom_type_scat_dispersion_real
_atom_type_scat_dispersion_imag
_atom_type_scat_source
_atom_type_scat_dispersion_source
C 0.01920 0.00962 'International Tables Volume C Table 6.1.1.4 (pp. 500-502)' 'Henke, Gullikson and Davis, At. Data and Nucl. Data Tables, 1993, 54, 2'
Cl 0.36842 0.69938 'International Tables Volume C Table 6.1.1.4 (pp. 500-502)' 'Henke, Gullikson and Davis, At. Data and Nucl. Data Tables, 1993, 54, 2'
H 0.00000 0.00000 'International Tables Volume C Table 6.1.1.4 (pp. 500-502)' 'Henke, Gullikson and Davis, At. Data and Nucl. Data Tables, 1993, 54, 2'
S 0.33536 0.55132 'International Tables Volume C Table 6.1.1.4 (pp. 500-502)' 'Henke, Gullikson and Davis, At. Data and Nucl. Data Tables, 1993, 54, 2'
N 0.03256 0.01839 'International Tables Volume C Table 6.1.1.4 (pp. 500-502)' 'Henke, Gullikson and Davis, At. Data and Nucl. Data Tables, 1993, 54, 2'
Si 0.25537 0.32541 'International Tables Volume C Table 6.1.1.4 (pp. 500-502)' 'Henke, Gullikson and Davis, At. Data and Nucl. Data Tables, 1993, 54, 2'
Ti 0.24210 1.87100 'International Tables Volume C Table 6.1.1.4 (pp. 500-502)' 'Henke, Gullikson and Davis, At. Data and Nucl. Data Tables, 1993, 54, 2'

loop_
_geom_angle_atom_site_label_1
_geom_angle_atom_site_label_2
_geom_angle_atom_site_label_3
_geom_angle
Cl1 Ti1 Cl2 102.49(6)
Si1 Ti1 Cl2 131.84(6)
Si1 Ti1 Cl1 117.48(6)
N1 Ti1 Cl2 108.94(14)
N1 Ti1 Cl1 106.28(14)
N1 Ti1 Si1 36.84(13)
C8 Ti1 Cl2 95.95(14)
C8 Ti1 Cl1 143.05(14)
C8 Ti1 Si1 68.14(14)
C8 Ti1 N1 97.37(19)
C9 Ti1 Cl2 130.74(17)
C9 Ti1 Cl1 122.95(16)
C9 Ti1 Si1 41.17(15)
C9 Ti1 N1 77.7(2)
C9 Ti1 C8 35.9(2)
C3 Ti1 Cl2 87.78(12)
C3 Ti1 Cl1 115.03(12)
C3 Ti1 Si1 97.80(12)
C3 Ti1 N1 130.66(18)
C3 Ti1 C8 33.59(18)
C3 Ti1 C9 57.92(19)
C2 Ti1 Cl2 111.75(13)
C2 Ti1 Cl1 87.52(12)
C2 Ti1 Si1 96.45(12)
C2 Ti1 N1 132.71(17)
C2 Ti1 C8 55.78(17)
C2 Ti1 C9 57.76(18)
C2 Ti1 C3 32.75(16)
C1 Ti1 Cl2 143.02(15)
C1 Ti1 Cl1 89.29(14)
C1 Ti1 Si1 66.68(14)
C1 Ti1 N1 100.85(19)
C1 Ti1 C8 58.14(19)
C1 Ti1 C9 36.7(2)
C1 Ti1 C3 55.79(18)
C1 Ti1 C2 32.93(18)
C22 S2 C21 103.4(3)
C17 S1 C18 103.2(3)
N1 Si1 Ti1 41.32(15)
C9 Si1 Ti1 51.46(15)
C9 Si1 N1 92.3(2)
C10 Si1 Ti1 117.3(2)
C10 Si1 N1 114.7(3)
C10 Si1 C9 108.7(3)
C11 Si1 Ti1 133.1(2)
C11 Si1 N1 115.5(3)
C11 Si1 C9 115.1(3)
C11 Si1 C10 109.5(3)
Si1 N1 Ti1 101.8(2)
C12 N1 Ti1 130.3(4)
C12 N1 Si1 127.8(4)
C20 N2 C2 123.5(4)
C16 N2 C2 120.2(5)
C16 N2 C20 116.0(5)
C3 C4 H4 120.8(3)
C5 C4 H4 120.8(4)
C5 C4 C3 118.5(5)
C9 C8 Ti1 66.8(3)
C3 C8 Ti1 81.7(3)
C3 C8 C9 110.2(5)
C7 C8 Ti1 116.2(4)
C7 C8 C9 130.3(5)
C7 C8 C3 119.5(5)
Si1 C9 Ti1 87.4(2)
C8 C9 Ti1 77.2(3)
C8 C9 Si1 126.0(4)
C1 C9 Ti1 75.6(3)
C1 C9 Si1 120.0(5)
C1 C9 C8 105.8(5)
C4 C3 Ti1 126.9(4)
C8 C3 Ti1 64.7(3)
C8 C3 C4 119.3(5)
C2 C3 Ti1 74.4(3)
C2 C3 C4 133.9(5)
C2 C3 C8 106.7(5)
N2 C2 Ti1 129.3(4)
C3 C2 Ti1 72.8(3)
C3 C2 N2 128.3(5)
C1 C2 Ti1 62.8(3)
C1 C2 N2 125.4(5)
C1 C2 C3 106.3(4)
C15 C12 N1 110.9(4)
C13 C12 N1 109.4(5)
C13 C12 C15 108.9(5)
C14 C12 N1 107.4(5)
C14 C12 C15 110.0(5)
C14 C12 C13 110.3(5)
C9 C1 Ti1 67.8(3)
C2 C1 Ti1 84.2(3)
C2 C1 C9 111.0(5)
H1 C1 Ti1 115.00(14)
H1 C1 C9 124.5(3)
H1 C1 C2 124.5(3)
C7 C6 H6 119.9(3)
C5 C6 H6 119.9(3)
C5 C6 C7 120.3(5)
C6 C7 C8 119.5(5)
H7 C7 C8 120.2(3)
H7 C7 C6 120.2(3)
H20a C20 N2 108.5(3)
H20b C20 N2 108.5(3)
H20b C20 H20a 107.5
C21 C20 N2 114.9(5)
C21 C20 H20a 108.5(3)
C21 C20 H20b 108.5(3)
C6 C5 C4 122.8(5)
H5 C5 C4 118.6(4)
H5 C5 C6 118.6(3)
H15a C15 C12 109.5
H15b C15 C12 109.5
H15b C15 H15a 109.5
H15c C15 C12 109.5
H15c C15 H15a 109.5
H15c C15 H15b 109.5
C20 C21 S2 111.3(4)
H21a C21 S2 109.36(18)
H21a C21 C20 109.4(3)
H21b C21 S2 109.36(18)
H21b C21 C20 109.4(3)
H21b C21 H21a 108.0
H13a C13 C12 109.5
H13b C13 C12 109.5
H13b C13 H13a 109.5
H13c C13 C12 109.5
H13c C13 H13a 109.5
H13c C13 H13b 109.5
H16a C16 N2 109.0(3)
H16b C16 N2 109.0(3)
H16b C16 H16a 107.8
C17 C16 N2 112.9(5)
C17 C16 H16a 109.0(4)
C17 C16 H16b 109.0(4)
H22a C22 S2 110.0(2)
H22b C22 S2 110.0(2)
H22b C22 H22a 108.4
C23 C22 S2 108.4(5)
C23 C22 H22a 110.0(4)
C23 C22 H22b 110.0(4)
H14a C14 C12 109.5
H14b C14 C12 109.5
H14b C14 H14a 109.5
H14c C14 C12 109.5
H14c C14 H14a 109.5
H14c C14 H14b 109.5
H18a C18 S1 108.8(2)
H18b C18 S1 108.8(2)
H18b C18 H18a 107.7
C19 C18 S1 113.8(4)
C19 C18 H18a 108.8(4)
C19 C18 H18b 108.8(4)
C16 C17 S1 110.9(4)
H17a C17 S1 109.5(2)
H17a C17 C16 109.5(3)
H17b C17 S1 109.5(2)
H17b C17 C16 109.5(4)
H17b C17 H17a 108.0
H10a C10 Si1 109.5
H10b C10 Si1 109.5
H10b C10 H10a 109.5
H10c C10 Si1 109.5
H10c C10 H10a 109.5
H10c C10 H10b 109.5
H11a C11 Si1 109.5
H11b C11 Si1 109.5
H11b C11 H11a 109.5
H11c C11 Si1 109.5
H11c C11 H11a 109.5
H11c C11 H11b 109.5
H19a C19 C18 109.5
H19b C19 C18 109.5
H19b C19 H19a 109.5
H19c C19 C18 109.5
H19c C19 H19a 109.5
H19c C19 H19b 109.5
H23a C23 C22 109.5
H23b C23 C22 109.5
H23b C23 H23a 109.5
H23c C23 C22 109.5
H23c C23 H23a 109.5
H23c C23 H23b 109.5

loop_
_geom_bond_atom_site_label_1
_geom_bond_atom_site_label_2
_geom_bond_distance
Ti1 Cl2 2.2932(15)
Ti1 Cl1 2.2839(16)
Ti1 Si1 2.8377(18)
Ti1 N1 1.914(4)
Ti1 C8 2.357(5)
Ti1 C9 2.222(5)
Ti1 C3 2.579(5)
Ti1 C2 2.600(5)
Ti1 C1 2.325(5)
S2 C21 1.818(6)
S2 C22 1.818(6)
S1 C18 1.807(6)
S1 C17 1.824(6)
Si1 N1 1.738(4)
Si1 C9 1.870(6)
Si1 C10 1.857(7)
Si1 C11 1.870(7)
N1 C12 1.493(7)
N2 C2 1.357(7)
N2 C20 1.439(7)
N2 C16 1.497(7)
C4 H4 0.9500
C4 C3 1.429(8)
C4 C5 1.362(8)
C8 C9 1.419(8)
C8 C3 1.442(8)
C8 C7 1.413(8)
C9 C1 1.434(8)
C3 C2 1.460(7)
C2 C1 1.421(8)
C12 C15 1.528(8)
C12 C13 1.533(8)
C12 C14 1.517(8)
C1 H1 0.9500
C6 H6 0.9500
C6 C7 1.381(8)
C6 C5 1.403(8)
C7 H7 0.9500
C20 H20a 0.9900
C20 H20b 0.9900
C20 C21 1.512(8)
C5 H5 0.9500
C15 H15a 0.9800
C15 H15b 0.9800
C15 H15c 0.9800
C21 H21a 0.9900
C21 H21b 0.9900
C13 H13a 0.9800
C13 H13b 0.9800
C13 H13c 0.9800
C16 H16a 0.9900
C16 H16b 0.9900
C16 C17 1.491(8)
C22 H22a 0.9900
C22 H22b 0.9900
C22 C23 1.515(9)
C14 H14a 0.9800
C14 H14b 0.9800
C14 H14c 0.9800
C18 H18a 0.9900
C18 H18b 0.9900
C18 C19 1.492(10)
C17 H17a 0.9900
C17 H17b 0.9900
C10 H10a 0.9800
C10 H10b 0.9800
C10 H10c 0.9800
C11 H11a 0.9800
C11 H11b 0.9800
C11 H11c 0.9800
C19 H19a 0.9800
C19 H19b 0.9800
C19 H19c 0.9800
C23 H23a 0.9800
C23 H23b 0.9800
C23 H23c 0.9800
